data_7234498
loop_
_publ_author_name
'Takaaki Hiramatsu'
'Yukihiro Yoshida'
'Gunzi Saito'
'Akihiro Otsuka'
'Hideki Yamochi'
'Yasuhiro Shimizu'
'Yuma Hattori'
'Yuto Nakamura'
'Hideo Kishida'
'Hiroshi Ito'
'Kaplan Kirakci'
'Stephane Cordier'
'Christiane Perrin'

_publ_section_title
;
 Spin frustration in antiperovskite systems: (TTF.+ or
 TSF.+)3[(Mo6X14)2-Y-]
;
_journal_name_full 'Journal of Materials Chemistry C'
_journal_page_first 11046
_journal_page_last 11054
_journal_paper_doi 10.1039/C5TC02075A
_journal_volume 3
_journal_year 2015
_chemical_formula_moiety '(C6 S4 H4 +)3, Mo6 Br14 2-, Br -'
_chemical_formula_sum 'C18 H12 Br15 Mo6 S12'
_chemical_formula_weight 2387.29
_chemical_name_common
; 
(TTF)3[(Mo6B14)Br] 
;
_space_group_IT_number 148
_space_group_name_Hall '-P 3*'
_space_group_name_H-M_alt 'R -3 :R'
_symmetry_cell_setting rhombohedral
_symmetry_Int_Tables_number 148
_symmetry_space_group_name_Hall '-P 3*'
_symmetry_space_group_name_H-M 'R -3 :R'
_atom_sites_solution_hydrogens geom
_atom_sites_solution_primary direct
_atom_sites_solution_secondary difmap
_cell_angle_alpha 100.9150(10)
_cell_angle_beta 100.9150(10)
_cell_angle_gamma 100.9150(10)
_cell_formula_units_Z 1
_cell_length_a 10.9429(5)
_cell_length_b 10.9429(5)
_cell_length_c 10.9429(5)
_cell_measurement_reflns_used 3804
_cell_measurement_temperature 300(2)
_cell_measurement_theta_max 28.09
_cell_measurement_theta_min 2.41
_cell_volume 1228.45(10)
_computing_cell_refinement 'APEX2 (Bruker AXS, 2006)'
_computing_data_collection 'APEX2 '
_computing_data_reduction 'SAINT (Bruker AXS, 2004)'
_computing_publication_material 'Yadokari-XG 2009 (Wakita, Nemoto et al., 2009)'
_computing_structure_refinement 'SHELXL-97 (Sheldrick, 1997)'
_computing_structure_solution 'SHELXS-97 (Sheldrick, 1990)'
_diffrn_ambient_temperature 300(2)
_diffrn_detector_area_resol_mean 8.333
_diffrn_measured_fraction_theta_full 0.978
_diffrn_measured_fraction_theta_max 0.978
_diffrn_measurement_device_type 'Bruker APEXII CCD area detector'
_diffrn_measurement_method 'phi and omega scans'
_diffrn_radiation_monochromator graphite
_diffrn_radiation_source 'fine-focus sealed tube'
_diffrn_radiation_type MoK\a
_diffrn_radiation_wavelength 0.71073
_diffrn_reflns_av_R_equivalents 0.0260
_diffrn_reflns_av_sigmaI/netI 0.0248
_diffrn_reflns_limit_h_max 14
_diffrn_reflns_limit_h_min -6
_diffrn_reflns_limit_k_max 13
_diffrn_reflns_limit_k_min -14
_diffrn_reflns_limit_l_max 13
_diffrn_reflns_limit_l_min -14
_diffrn_reflns_number 6645
_diffrn_reflns_theta_full 27.47
_diffrn_reflns_theta_max 27.47
_diffrn_reflns_theta_min 1.95
_exptl_absorpt_coefficient_mu 14.213
_exptl_absorpt_correction_T_max 0.3014
_exptl_absorpt_correction_T_min 0.2012
_exptl_absorpt_correction_type numerical
_exptl_absorpt_process_details
;
 APEX2 Software
;
_exptl_crystal_colour black
_exptl_crystal_density_diffrn 3.227
_exptl_crystal_density_method 'not measured'
_exptl_crystal_description block
_exptl_crystal_F_000 1089
_exptl_crystal_size_max 0.18
_exptl_crystal_size_mid 0.16
_exptl_crystal_size_min 0.11
_refine_diff_density_max 0.735
_refine_diff_density_min -1.287
_refine_diff_density_rms 0.141
_refine_ls_extinction_method none
_refine_ls_goodness_of_fit_ref 1.066
_refine_ls_hydrogen_treatment constr
_refine_ls_matrix_type full
_refine_ls_number_parameters 78
_refine_ls_number_reflns 1835
_refine_ls_number_restraints 0
_refine_ls_restrained_S_all 1.066
_refine_ls_R_factor_all 0.0417
_refine_ls_R_factor_gt 0.0276
_refine_ls_shift/su_max 0.001
_refine_ls_shift/su_mean 0.000
_refine_ls_structure_factor_coef Fsqd
_refine_ls_weighting_details 'calc w=1/[\s^2^(Fo^2^)+(0.0171P)^2^+3.9942P] where P=(Fo^2^+2Fc^2^)/3'
_refine_ls_weighting_scheme calc
_refine_ls_wR_factor_gt 0.0524
_refine_ls_wR_factor_ref 0.0586
_reflns_number_gt 1519
_reflns_number_total 1835
_reflns_threshold_expression >2sigma(I)
_cod_data_source_file J-Mater-Chem-C-2015-3-11046.cif
_cod_data_source_block TTF3_Mo6Br14_Br_300K
_cod_depositor_comments
;
The following automatic conversions were performed:

data item '_symmetry_cell_setting' value 'Rhombohedral' was changed
to 'rhombohedral' in accordance with the built-in table derived from
the CIF Core dictionary named 'cif_core.dic' version 2.4.5 last
updated on 2014-11-21.

Automatic conversion script
Id: cif_fix_values 6909 2019-04-08 15:41:33Z antanas 
;
_cod_original_sg_symbol_H-M 'R -3   '
_cod_database_code 7234498

loop_
_symmetry_equiv_pos_as_xyz
'x, y, z'
'z, x, y'
'y, z, x'
'-x, -y, -z'
'-z, -x, -y'
'-y, -z, -x'

loop_
_atom_site_label
_atom_site_type_symbol
_atom_site_fract_x
_atom_site_fract_y
_atom_site_fract_z
_atom_site_U_iso_or_equiv
_atom_site_adp_type
_atom_site_occupancy
_atom_site_symmetry_multiplicity
_atom_site_calc_flag
_atom_site_refinement_flags
_atom_site_disorder_assembly
_atom_site_disorder_group
Mo1 Mo 0.92759(4) 0.83793(4) 0.01802(4) 0.02365(10) Uani 1 1 d . . .
Br2 Br 0.78654(5) 0.78654(5) -0.21346(5) 0.02963(18) Uani 1 3 d S . .
Br3 Br 1.06978(5) 0.89289(5) 0.24922(4) 0.03211(13) Uani 1 1 d . . .
Br5 Br 0.82720(5) 0.61106(5) 0.04037(5) 0.04044(14) Uani 1 1 d . . .
Br4 Br 0.5000 0.5000 0.5000 0.0473(3) Uani 1 6 d S . .
S1 S 0.51537(15) 0.47504(15) 0.19348(14) 0.0485(4) Uani 1 1 d . . .
S2 S 0.54773(14) 0.31557(13) -0.03712(14) 0.0448(3) Uani 1 1 d . . .
C1 C 0.5142(5) 0.4552(5) 0.0344(5) 0.0366(11) Uani 1 1 d . . .
C3 C 0.5647(6) 0.2572(6) 0.0991(6) 0.0496(14) Uani 1 1 d . . .
H3 H 0.5845 0.1716 0.0990 0.060 Uiso 1 1 calc R . .
C2 C 0.5501(6) 0.3310(6) 0.2046(6) 0.0514(15) Uani 1 1 d . . .
H2 H 0.5592 0.3032 0.2872 0.062 Uiso 1 1 calc R . .

loop_
_atom_site_aniso_label
_atom_site_aniso_U_11
_atom_site_aniso_U_22
_atom_site_aniso_U_33
_atom_site_aniso_U_23
_atom_site_aniso_U_13
_atom_site_aniso_U_12
Mo1 0.0237(2) 0.0219(2) 0.0237(2) 0.00502(15) 0.00400(15) 0.00305(15)
Br2 0.02757(19) 0.02757(19) 0.02757(19) 0.0015(2) 0.0015(2) 0.0015(2)
Br3 0.0364(3) 0.0326(3) 0.0259(2) 0.00982(19) 0.0025(2) 0.0065(2)
Br5 0.0404(3) 0.0322(3) 0.0454(3) 0.0159(2) 0.0050(2) -0.0013(2)
Br4 0.0506(4) 0.0506(4) 0.0506(4) 0.0198(5) 0.0198(5) 0.0198(5)
S1 0.0593(9) 0.0480(8) 0.0424(8) 0.0093(7) 0.0188(7) 0.0171(7)
S2 0.0506(8) 0.0377(7) 0.0489(8) 0.0070(6) 0.0188(7) 0.0127(6)
C1 0.032(3) 0.039(3) 0.036(3) 0.002(2) 0.012(2) 0.005(2)
C3 0.043(3) 0.045(3) 0.064(4) 0.019(3) 0.014(3) 0.010(3)
C2 0.058(4) 0.054(4) 0.048(3) 0.017(3) 0.016(3) 0.018(3)

loop_
_atom_type_symbol
_atom_type_description
_atom_type_scat_dispersion_real
_atom_type_scat_dispersion_imag
_atom_type_scat_source
C C 0.0033 0.0016 'International Tables Vol C Tables 4.2.6.8 and 6.1.1.4'
H H 0.0000 0.0000 'International Tables Vol C Tables 4.2.6.8 and 6.1.1.4'
S S 0.1246 0.1234 'International Tables Vol C Tables 4.2.6.8 and 6.1.1.4'
Br Br -0.2901 2.4595 'International Tables Vol C Tables 4.2.6.8 and 6.1.1.4'
Mo Mo -1.6832 0.6857 'International Tables Vol C Tables 4.2.6.8 and 6.1.1.4'

loop_
_geom_angle_atom_site_label_1
_geom_angle_atom_site_label_2
_geom_angle_atom_site_label_3
_geom_angle
_geom_angle_site_symmetry_1
_geom_angle_site_symmetry_3
Br5 Mo1 Br3 90.94(2) . .
Br5 Mo1 Br2 89.920(19) . .
Br3 Mo1 Br2 179.13(2) . .
Br5 Mo1 Br3 89.99(2) . 6_766
Br3 Mo1 Br3 89.848(16) . 6_766
Br2 Mo1 Br3 90.254(16) . 6_766
Br5 Mo1 Br3 91.18(2) . 5_676
Br3 Mo1 Br3 89.737(16) . 5_676
Br2 Mo1 Br3 90.143(16) . 5_676
Br3 Mo1 Br3 178.77(2) 6_766 5_676
Br5 Mo1 Mo1 134.963(19) . 3_564
Br3 Mo1 Mo1 119.627(16) . 3_564
Br2 Mo1 Mo1 59.607(10) . 3_564
Br3 Mo1 Mo1 119.737(19) 6_766 3_564
Br3 Mo1 Mo1 59.550(19) 5_676 3_564
Br5 Mo1 Mo1 134.24(2) . 2_654
Br3 Mo1 Mo1 119.755(16) . 2_654
Br2 Mo1 Mo1 59.605(10) . 2_654
Br3 Mo1 Mo1 59.740(19) 6_766 2_654
Br3 Mo1 Mo1 119.547(19) 5_676 2_654
Mo1 Mo1 Mo1 60.0 3_564 2_654
Br5 Mo1 Mo1 135.030(19) . 6_766
Br3 Mo1 Mo1 59.685(18) . 6_766
Br2 Mo1 Mo1 119.674(14) . 6_766
Br3 Mo1 Mo1 59.510(14) 6_766 6_766
Br3 Mo1 Mo1 119.307(19) 5_676 6_766
Mo1 Mo1 Mo1 89.999(1) 3_564 6_766
Mo1 Mo1 Mo1 60.070(9) 2_654 6_766
Br5 Mo1 Mo1 135.77(2) . 5_676
Br3 Mo1 Mo1 59.558(18) . 5_676
Br2 Mo1 Mo1 119.674(14) . 5_676
Br3 Mo1 Mo1 119.369(19) 6_766 5_676
Br3 Mo1 Mo1 59.448(14) 5_676 5_676
Mo1 Mo1 Mo1 60.068(9) 3_564 5_676
Mo1 Mo1 Mo1 90.0 2_654 5_676
Mo1 Mo1 Mo1 59.859(19) 6_766 5_676
Mo1 Br2 Mo1 60.79(2) 2_654 .
Mo1 Br2 Mo1 60.79(2) 2_654 3_564
Mo1 Br2 Mo1 60.79(2) . 3_564
Mo1 Br3 Mo1 60.933(18) . 5_676
Mo1 Br3 Mo1 60.867(18) . 6_766
Mo1 Br3 Mo1 60.707(19) 5_676 6_766
C1 S1 C2 94.9(3) . .
C1 S2 C3 94.6(3) . .
C1 C1 S1 122.6(5) 4_665 .
C1 C1 S2 121.5(5) 4_665 .
S1 C1 S2 115.9(3) . .
C2 C3 S2 117.1(5) . .
C3 C2 S1 117.5(5) . .

loop_
_geom_bond_atom_site_label_1
_geom_bond_atom_site_label_2
_geom_bond_distance
_geom_bond_site_symmetry_2
Mo1 Br5 2.5941(6) .
Mo1 Br3 2.6005(6) .
Mo1 Br2 2.6012(7) .
Mo1 Br3 2.6017(6) 6_766
Mo1 Br3 2.6068(6) 5_676
Mo1 Mo1 2.6321(6) 3_564
Mo1 Mo1 2.6321(6) 2_654
Mo1 Mo1 2.6377(6) 6_766
Mo1 Mo1 2.6377(6) 5_676
Br2 Mo1 2.6012(7) 2_654
Br2 Mo1 2.6012(7) 3_564
Br3 Mo1 2.6018(6) 5_676
Br3 Mo1 2.6068(6) 6_766
S1 C1 1.711(5) .
S1 C2 1.711(6) .
S2 C1 1.718(5) .
S2 C3 1.722(6) .
C1 C1 1.389(10) 4_665
C3 C2 1.333(8) .

loop_
_geom_torsion_atom_site_label_1
_geom_torsion_atom_site_label_2
_geom_torsion_atom_site_label_3
_geom_torsion_atom_site_label_4
_geom_torsion
_geom_torsion_site_symmetry_1
_geom_torsion_site_symmetry_2
_geom_torsion_site_symmetry_3
_geom_torsion_site_symmetry_4
Br5 Mo1 Br2 Mo1 -144.06(2) . . . 2_654
Br3 Mo1 Br2 Mo1 42.7(13) . . . 2_654
Br3 Mo1 Br2 Mo1 -54.067(19) 6_766 . . 2_654
Br3 Mo1 Br2 Mo1 124.768(17) 5_676 . . 2_654
Mo1 Mo1 Br2 Mo1 70.854(9) 3_564 . . 2_654
Mo1 Mo1 Br2 Mo1 0.380(11) 6_766 . . 2_654
Mo1 Mo1 Br2 Mo1 70.473(8) 5_676 . . 2_654
Br5 Mo1 Br2 Mo1 145.09(2) . . . 3_564
Br3 Mo1 Br2 Mo1 -28.2(13) . . . 3_564
Br3 Mo1 Br2 Mo1 -124.921(17) 6_766 . . 3_564
Br3 Mo1 Br2 Mo1 53.914(19) 5_676 . . 3_564
Mo1 Mo1 Br2 Mo1 -70.854(9) 2_654 . . 3_564
Mo1 Mo1 Br2 Mo1 -70.474(8) 6_766 . . 3_564
Mo1 Mo1 Br2 Mo1 -0.380(11) 5_676 . . 3_564
Br5 Mo1 Br3 Mo1 -145.23(2) . . . 5_676
Br2 Mo1 Br3 Mo1 28.0(13) . . . 5_676
Br3 Mo1 Br3 Mo1 124.779(13) 6_766 . . 5_676
Br3 Mo1 Br3 Mo1 -54.063(16) 5_676 . . 5_676
Mo1 Mo1 Br3 Mo1 0.09(2) 3_564 . . 5_676
Mo1 Mo1 Br3 Mo1 70.37(2) 2_654 . . 5_676
Mo1 Mo1 Br3 Mo1 70.667(18) 6_766 . . 5_676
Br5 Mo1 Br3 Mo1 144.10(2) . . . 6_766
Br2 Mo1 Br3 Mo1 -42.6(13) . . . 6_766
Br3 Mo1 Br3 Mo1 54.111(16) 6_766 . . 6_766
Br3 Mo1 Br3 Mo1 -124.730(13) 5_676 . . 6_766
Mo1 Mo1 Br3 Mo1 -70.58(2) 3_564 . . 6_766
Mo1 Mo1 Br3 Mo1 -0.30(2) 2_654 . . 6_766
Mo1 Mo1 Br3 Mo1 -70.667(18) 5_676 . . 6_766
C2 S1 C1 C1 177.8(6) . . . 4_665
C2 S1 C1 S2 -1.0(4) . . . .
C3 S2 C1 C1 -177.7(6) . . . 4_665
C3 S2 C1 S1 1.2(4) . . . .
C1 S2 C3 C2 -0.9(5) . . . .
S2 C3 C2 S1 0.4(7) . . . .
C1 S1 C2 C3 0.4(6) . . . .
